data_4028659
loop_
_publ_author_name
'Dattatraya H. Dethe'
'Rohan D. Erande'
'Alok Ranjan'

_publ_contact_author_address
;
Department of Chemistry
Indian Institute of Technology Kanpur
Kanpur-208 016
India
;
_publ_contact_author_email ddethe@iitk.ac.in
_publ_contact_author_name 'Dr. Dattatraya H. Dethe'
_publ_section_title
;
 Biomimetic Total Syntheses of Borreverine and Flinderole Alkaloids
;
_journal_name_full 'Journal of Organic Chemistry'
_journal_page_first 10106
_journal_page_last 10120
_journal_paper_doi 10.1021/jo4013833
_journal_volume 78
_journal_year 2013
_chemical_formula_moiety 'C28 H30 N2 O2'
_chemical_formula_sum 'C28 H30 N2 O2'
_chemical_formula_weight 426.54
_chemical_name_common rohanester
_chemical_name_systematic
; 
 ? 
;
_space_group_IT_number 14
_symmetry_cell_setting monoclinic
_symmetry_space_group_name_Hall '-P 2ybc'
_symmetry_space_group_name_H-M 'P 1 21/c 1'
_atom_sites_solution_hydrogens geom
_atom_sites_solution_primary direct
_atom_sites_solution_secondary difmap
_audit_creation_method SHELXL-97
_cell_angle_alpha 90
_cell_angle_beta 93.070(5)
_cell_angle_gamma 90
_cell_formula_units_Z 4
_cell_length_a 10.433(5)
_cell_length_b 24.960(5)
_cell_length_c 8.832(5)
_cell_measurement_reflns_used 3560
_cell_measurement_temperature 100(2)
_cell_measurement_theta_max 28.06
_cell_measurement_theta_min 2.45
_cell_volume 2296.6(18)
_computing_cell_refinement 'Bruker SMART'
_computing_data_collection 'Bruker SMART'
_computing_data_reduction 'Bruker SAINT'
_computing_molecular_graphics 'Bruker SHELXTL'
_computing_publication_material 'Bruker SHELXTL'
_computing_structure_refinement 'Bruker SHELXTL'
_computing_structure_solution 'Bruker SHELXTL'
_diffrn_ambient_temperature 100(2)
_diffrn_measured_fraction_theta_full 0.991
_diffrn_measured_fraction_theta_max 0.991
_diffrn_measurement_device_type 'CCD area detector'
_diffrn_measurement_method 'phi and omega scans'
_diffrn_radiation_monochromator graphite
_diffrn_radiation_source 'fine-focus sealed tube'
_diffrn_radiation_type MoK\a
_diffrn_radiation_wavelength 0.71069
_diffrn_reflns_av_R_equivalents 0.0337
_diffrn_reflns_av_sigmaI/netI 0.0388
_diffrn_reflns_limit_h_max 11
_diffrn_reflns_limit_h_min -12
_diffrn_reflns_limit_k_max 29
_diffrn_reflns_limit_k_min -24
_diffrn_reflns_limit_l_max 10
_diffrn_reflns_limit_l_min -10
_diffrn_reflns_number 11910
_diffrn_reflns_theta_full 25.02
_diffrn_reflns_theta_max 25.02
_diffrn_reflns_theta_min 4.24
_exptl_absorpt_coefficient_mu 0.077
_exptl_absorpt_correction_T_max 0.994
_exptl_absorpt_correction_T_min 0.993
_exptl_absorpt_correction_type empirical
_exptl_absorpt_process_details sadabs
_exptl_crystal_colour yellow
_exptl_crystal_density_diffrn 1.234
_exptl_crystal_description block
_exptl_crystal_F_000 912
_exptl_crystal_size_max 0.090
_exptl_crystal_size_mid 0.084
_exptl_crystal_size_min 0.082
_refine_diff_density_max 0.240
_refine_diff_density_min -0.176
_refine_diff_density_rms 0.044
_refine_ls_extinction_method none
_refine_ls_goodness_of_fit_ref 1.042
_refine_ls_hydrogen_treatment mixed
_refine_ls_matrix_type full
_refine_ls_number_parameters 297
_refine_ls_number_reflns 4035
_refine_ls_number_restraints 0
_refine_ls_restrained_S_all 1.042
_refine_ls_R_factor_all 0.0556
_refine_ls_R_factor_gt 0.0451
_refine_ls_shift/su_max 0.010
_refine_ls_shift/su_mean 0.001
_refine_ls_structure_factor_coef Fsqd
_refine_ls_weighting_details 'calc w=1/[\s^2^(Fo^2^)+(0.0631P)^2^+0.5793P] where P=(Fo^2^+2Fc^2^)/3'
_refine_ls_weighting_scheme calc
_refine_ls_wR_factor_gt 0.1127
_refine_ls_wR_factor_ref 0.1210
_reflns_number_gt 3327
_reflns_number_total 4070
_reflns_threshold_expression >2sigma(I)
_cod_data_source_file jo4013833_si_001.cif
_cod_data_source_block rohanester
_cod_original_sg_symbol_H-M 'P 21/c'
_cod_database_code 4028659

loop_
_symmetry_equiv_pos_as_xyz
'x, y, z'
'-x, y+1/2, -z+1/2'
'-x, -y, -z'
'x, -y-1/2, z-1/2'

loop_
_atom_site_label
_atom_site_type_symbol
_atom_site_fract_x
_atom_site_fract_y
_atom_site_fract_z
_atom_site_U_iso_or_equiv
_atom_site_adp_type
_atom_site_occupancy
_atom_site_symmetry_multiplicity
_atom_site_calc_flag
_atom_site_refinement_flags
O1 O 0.79819(10) 0.00893(4) -0.01721(13) 0.0232(3) Uani 1 1 d .
O2 O 0.59870(11) 0.01040(4) -0.12708(12) 0.0248(3) Uani 1 1 d .
N1 N 0.54132(12) 0.13227(5) -0.01298(14) 0.0208(3) Uani 1 1 d .
N2 N 0.62160(13) 0.05228(5) 0.22492(15) 0.0217(3) Uani 1 1 d .
C1 C 0.43753(15) 0.15546(6) 0.05245(18) 0.0205(4) Uani 1 1 d .
C2 C 0.40896(16) 0.16300(6) 0.20366(18) 0.0228(4) Uani 1 1 d .
H2 H 0.4671 0.1534 0.2824 0.027 Uiso 1 1 calc R
C3 C 0.29158(16) 0.18519(7) 0.23234(19) 0.0260(4) Uani 1 1 d .
H3 H 0.2704 0.1906 0.3321 0.031 Uiso 1 1 calc R
C4 C 0.20345(16) 0.19976(7) 0.11364(19) 0.0251(4) Uani 1 1 d .
H4 H 0.1249 0.2146 0.1361 0.030 Uiso 1 1 calc R
C5 C 0.23163(15) 0.19237(6) -0.03613(19) 0.0228(4) Uani 1 1 d .
H5 H 0.1728 0.2024 -0.1138 0.027 Uiso 1 1 calc R
C6 C 0.34933(15) 0.16971(6) -0.06975(18) 0.0208(4) Uani 1 1 d .
C7 C 0.40561(16) 0.15578(6) -0.21030(18) 0.0221(4) Uani 1 1 d .
C8 C 0.52172(15) 0.13387(6) -0.16973(17) 0.0211(4) Uani 1 1 d .
C9 C 0.34855(17) 0.16469(7) -0.36718(18) 0.0284(4) Uani 1 1 d .
H9A H 0.4005 0.1472 -0.4389 0.043 Uiso 1 1 calc R
H9B H 0.3452 0.2024 -0.3882 0.043 Uiso 1 1 calc R
H9C H 0.2633 0.1501 -0.3752 0.043 Uiso 1 1 calc R
C10 C 0.67725(15) 0.02856(6) 0.35283(18) 0.0211(4) Uani 1 1 d .
C11 C 0.64000(16) -0.01659(7) 0.43336(18) 0.0246(4) Uani 1 1 d .
H11 H 0.5654 -0.0353 0.4049 0.030 Uiso 1 1 calc R
C12 C 0.71784(16) -0.03242(7) 0.55663(18) 0.0262(4) Uani 1 1 d .
H12 H 0.6952 -0.0623 0.6120 0.031 Uiso 1 1 calc R
C13 C 0.83015(16) -0.00437(7) 0.60001(18) 0.0260(4) Uani 1 1 d .
H13 H 0.8805 -0.0158 0.6839 0.031 Uiso 1 1 calc R
C14 C 0.86731(16) 0.04002(7) 0.52015(18) 0.0240(4) Uani 1 1 d .
H14 H 0.9421 0.0585 0.5494 0.029 Uiso 1 1 calc R
C15 C 0.79020(15) 0.05684(6) 0.39398(17) 0.0206(4) Uani 1 1 d .
C16 C 0.80239(15) 0.09877(6) 0.28402(18) 0.0216(4) Uani 1 1 d .
C17 C 0.69801(15) 0.09426(6) 0.18351(18) 0.0206(4) Uani 1 1 d .
C18 C 0.91386(16) 0.13624(7) 0.2763(2) 0.0279(4) Uani 1 1 d .
H18A H 0.9878 0.1167 0.2468 0.042 Uiso 1 1 calc R
H18B H 0.9318 0.1522 0.3740 0.042 Uiso 1 1 calc R
H18C H 0.8934 0.1638 0.2031 0.042 Uiso 1 1 calc R
C19 C 0.67548(15) 0.12265(6) 0.03566(17) 0.0211(4) Uani 1 1 d .
H19 H 0.7197 0.1573 0.0425 0.025 Uiso 1 1 calc R
C20 C 0.63968(15) 0.11508(6) -0.24385(18) 0.0222(4) Uani 1 1 d .
H20 H 0.6160 0.0858 -0.3139 0.027 Uiso 1 1 calc R
C21 C 0.72186(15) 0.09199(6) -0.10766(18) 0.0213(4) Uani 1 1 d .
H21 H 0.8132 0.0987 -0.1202 0.026 Uiso 1 1 calc R
C22 C 0.69778(15) 0.03274(7) -0.08813(17) 0.0215(4) Uani 1 1 d .
C23 C 0.78077(17) -0.04685(6) 0.0269(2) 0.0260(4) Uani 1 1 d .
H23A H 0.7810 -0.0700 -0.0612 0.031 Uiso 1 1 calc R
H23B H 0.6999 -0.0513 0.0746 0.031 Uiso 1 1 calc R
C24 C 0.89084(17) -0.06017(7) 0.1361(2) 0.0332(4) Uani 1 1 d .
H24A H 0.9702 -0.0543 0.0884 0.050 Uiso 1 1 calc R
H24B H 0.8852 -0.0970 0.1659 0.050 Uiso 1 1 calc R
H24C H 0.8878 -0.0377 0.2240 0.050 Uiso 1 1 calc R
C25 C 0.70875(17) 0.15930(7) -0.33172(19) 0.0263(4) Uani 1 1 d .
H25A H 0.7779 0.1428 -0.3841 0.032 Uiso 1 1 calc R
H25B H 0.6484 0.1738 -0.4083 0.032 Uiso 1 1 calc R
C26 C 0.76373(17) 0.20508(7) -0.23786(19) 0.0270(4) Uani 1 1 d .
C27 C 0.88883(19) 0.20773(8) -0.2031(3) 0.0424(5) Uani 1 1 d .
H27A H 0.9224 0.2365 -0.1469 0.051 Uiso 1 1 calc R
H27B H 0.9430 0.1809 -0.2349 0.051 Uiso 1 1 calc R
C28 C 0.67371(18) 0.24729(7) -0.1891(2) 0.0356(5) Uani 1 1 d .
H28A H 0.7216 0.2756 -0.1389 0.053 Uiso 1 1 calc R
H28B H 0.6152 0.2320 -0.1208 0.053 Uiso 1 1 calc R
H28C H 0.6263 0.2614 -0.2764 0.053 Uiso 1 1 calc R
H2H H 0.5498(19) 0.0407(8) 0.180(2) 0.031(5) Uiso 1 1 d .

loop_
_atom_site_aniso_label
_atom_site_aniso_U_11
_atom_site_aniso_U_22
_atom_site_aniso_U_33
_atom_site_aniso_U_23
_atom_site_aniso_U_13
_atom_site_aniso_U_12
O1 0.0227(6) 0.0187(6) 0.0280(6) 0.0027(5) -0.0007(5) 0.0004(5)
O2 0.0239(6) 0.0258(7) 0.0245(6) -0.0002(5) -0.0009(5) -0.0023(5)
N1 0.0214(7) 0.0229(7) 0.0178(7) 0.0004(6) -0.0013(5) 0.0021(6)
N2 0.0206(7) 0.0229(8) 0.0210(7) 0.0006(6) -0.0035(6) -0.0029(6)
C1 0.0226(9) 0.0170(8) 0.0217(8) 0.0009(6) 0.0003(6) -0.0011(6)
C2 0.0264(9) 0.0228(9) 0.0189(8) -0.0001(7) -0.0004(7) -0.0019(7)
C3 0.0306(10) 0.0253(9) 0.0228(9) 0.0004(7) 0.0065(7) -0.0015(7)
C4 0.0232(9) 0.0222(9) 0.0300(9) -0.0001(7) 0.0037(7) 0.0001(7)
C5 0.0223(9) 0.0193(9) 0.0263(9) 0.0014(7) -0.0023(7) -0.0008(7)
C6 0.0228(9) 0.0175(8) 0.0219(8) 0.0014(6) -0.0009(7) -0.0019(6)
C7 0.0268(9) 0.0191(9) 0.0201(8) 0.0000(7) -0.0003(7) 0.0002(7)
C8 0.0261(9) 0.0195(9) 0.0175(8) 0.0008(6) 0.0008(7) -0.0014(7)
C9 0.0350(10) 0.0287(10) 0.0210(9) 0.0007(7) -0.0019(7) 0.0062(8)
C10 0.0227(9) 0.0221(9) 0.0186(8) -0.0009(7) 0.0009(6) 0.0035(7)
C11 0.0251(9) 0.0251(9) 0.0237(9) -0.0008(7) 0.0020(7) -0.0024(7)
C12 0.0337(10) 0.0235(9) 0.0219(9) 0.0025(7) 0.0056(7) 0.0044(7)
C13 0.0302(10) 0.0298(10) 0.0178(8) -0.0005(7) 0.0001(7) 0.0074(7)
C14 0.0235(9) 0.0255(9) 0.0227(9) -0.0037(7) -0.0019(7) 0.0049(7)
C15 0.0218(9) 0.0212(9) 0.0188(8) -0.0033(6) 0.0020(6) 0.0032(6)
C16 0.0240(9) 0.0197(8) 0.0212(8) -0.0021(7) 0.0003(7) 0.0024(6)
C17 0.0217(9) 0.0196(8) 0.0205(8) -0.0010(7) 0.0011(6) 0.0011(6)
C18 0.0260(9) 0.0259(10) 0.0312(10) 0.0022(8) -0.0037(7) -0.0013(7)
C19 0.0203(8) 0.0209(9) 0.0218(9) -0.0002(7) -0.0018(7) -0.0005(6)
C20 0.0250(9) 0.0210(9) 0.0205(8) -0.0008(7) 0.0005(7) 0.0011(7)
C21 0.0203(8) 0.0214(9) 0.0223(9) 0.0014(7) 0.0007(6) 0.0005(6)
C22 0.0218(9) 0.0246(9) 0.0182(8) 0.0004(7) 0.0039(7) 0.0012(7)
C23 0.0312(10) 0.0180(9) 0.0288(9) 0.0024(7) 0.0001(7) -0.0001(7)
C24 0.0328(10) 0.0240(10) 0.0421(11) 0.0055(8) -0.0057(8) 0.0011(7)
C25 0.0328(10) 0.0237(9) 0.0228(9) 0.0031(7) 0.0068(7) 0.0030(7)
C26 0.0306(10) 0.0227(9) 0.0282(9) 0.0061(7) 0.0045(7) -0.0006(7)
C27 0.0360(12) 0.0241(10) 0.0667(15) 0.0026(10) -0.0009(10) -0.0029(8)
C28 0.0395(11) 0.0251(10) 0.0427(11) -0.0014(8) 0.0091(9) -0.0010(8)

loop_
_atom_type_symbol
_atom_type_description
_atom_type_scat_dispersion_real
_atom_type_scat_dispersion_imag
_atom_type_scat_source
C C 0.0033 0.0016 'International Tables Vol C Tables 4.2.6.8 and 6.1.1.4'
H H 0.0000 0.0000 'International Tables Vol C Tables 4.2.6.8 and 6.1.1.4'
N N 0.0061 0.0033 'International Tables Vol C Tables 4.2.6.8 and 6.1.1.4'
O O 0.0106 0.0060 'International Tables Vol C Tables 4.2.6.8 and 6.1.1.4'

loop_
_geom_angle_atom_site_label_1
_geom_angle_atom_site_label_2
_geom_angle_atom_site_label_3
_geom_angle
C22 O1 C23 116.43(12)
C1 N1 C8 109.15(13)
C1 N1 C19 134.87(13)
C8 N1 C19 112.64(13)
C10 N2 C17 108.69(13)
N1 C1 C2 131.96(14)
N1 C1 C6 106.06(14)
C2 C1 C6 121.89(15)
C3 C2 C1 117.81(15)
C2 C3 C4 121.25(16)
C5 C4 C3 121.01(16)
C4 C5 C6 119.42(15)
C5 C6 C1 118.61(15)
C5 C6 C7 133.01(15)
C1 C6 C7 108.37(14)
C8 C7 C6 105.54(14)
C8 C7 C9 127.51(15)
C6 C7 C9 126.94(15)
C7 C8 N1 110.83(14)
C7 C8 C20 138.69(15)
N1 C8 C20 110.22(13)
N2 C10 C11 130.36(15)
N2 C10 C15 107.90(14)
C11 C10 C15 121.69(14)
C12 C11 C10 117.64(15)
C11 C12 C13 121.38(16)
C14 C13 C12 121.02(15)
C13 C14 C15 118.76(16)
C14 C15 C10 119.51(15)
C14 C15 C16 133.34(15)
C10 C15 C16 107.12(13)
C17 C16 C15 106.34(14)
C17 C16 C18 127.83(15)
C15 C16 C18 125.64(14)
C16 C17 N2 109.94(14)
C16 C17 C19 127.52(15)
N2 C17 C19 121.79(13)
N1 C19 C17 115.99(13)
N1 C19 C21 100.02(12)
C17 C19 C21 115.52(13)
C8 C20 C21 102.13(13)
C8 C20 C25 114.24(14)
C21 C20 C25 113.63(14)
C22 C21 C20 111.34(13)
C22 C21 C19 108.86(13)
C20 C21 C19 105.16(13)
O2 C22 O1 124.59(15)
O2 C22 C21 124.33(14)
O1 C22 C21 111.03(13)
O1 C23 C24 106.35(13)
C26 C25 C20 115.99(14)
C27 C26 C28 121.70(17)
C27 C26 C25 120.40(17)
C28 C26 C25 117.89(15)

loop_
_geom_bond_atom_site_label_1
_geom_bond_atom_site_label_2
_geom_bond_distance
O1 C22 1.3314(19)
O1 C23 1.4598(19)
O2 C22 1.2081(19)
N1 C1 1.381(2)
N1 C8 1.389(2)
N1 C19 1.462(2)
N2 C10 1.376(2)
N2 C17 1.378(2)
C1 C2 1.397(2)
C1 C6 1.425(2)
C2 C3 1.380(2)
C3 C4 1.405(2)
C4 C5 1.383(2)
C5 C6 1.398(2)
C6 C7 1.444(2)
C7 C8 1.360(2)
C7 C9 1.495(2)
C8 C20 1.500(2)
C10 C11 1.399(2)
C10 C15 1.405(2)
C11 C12 1.381(2)
C12 C13 1.401(2)
C13 C14 1.380(2)
C14 C15 1.403(2)
C15 C16 1.438(2)
C16 C17 1.372(2)
C16 C18 1.497(2)
C17 C19 1.493(2)
C19 C21 1.577(2)
C20 C21 1.550(2)
C20 C25 1.549(2)
C21 C22 1.512(2)
C23 C24 1.497(2)
C25 C26 1.507(2)
C26 C27 1.326(3)
C26 C28 1.490(2)
